data_2235501
loop_
_publ_author_name
'Zhu, Wen-Qing'
'Wang, Jin-Ping'
'Yuan, Yu-Kun'
'Li, Zhuo'

_publ_section_title
;
 <i>catena</i>-Poly[[(1,10-phenanthroline-\k^2^<i>N</i>,<i>N</i>')lanthanum(III)]-\m-(5-bromo-2-hydroxybenzoato)-\k^2^<i>O</i>^1^:<i>O</i>^1'^-di-\m-chlorido]
;
_journal_coeditor_code HY2550
_journal_issue 7
_journal_name_full 'Acta Crystallographica Section E'
_journal_page_first m896
_journal_paper_doi 10.1107/S1600536812025500
_journal_volume 68
_journal_year 2012
_chemical_formula_iupac '[La (C7 H4 Br O3) Cl2 (C12 H8 N2)]'
_chemical_formula_moiety 'C19 H12 Br Cl2 La N2 O3'
_chemical_formula_sum 'C19 H12 Br Cl2 La N2 O3'
_chemical_formula_weight 606.02
_chemical_name_systematic
;
<i>catena</i>-Poly[[(1,10-phenanthroline-
\k^2^<i>N</i>,<i>N</i>')lanthanum(III)]-\m-(5-bromo-2-hydroxybenzoato)-
\k^2^<i>O</i>^1^:<i>O</i>^1'^-di-\m-chlorido]
;
_space_group_IT_number 61
_symmetry_cell_setting orthorhombic
_symmetry_space_group_name_Hall '-P 2ac 2ab'
_symmetry_space_group_name_H-M 'P b c a'
_atom_sites_solution_hydrogens geom
_atom_sites_solution_primary direct
_atom_sites_solution_secondary difmap
_audit_creation_method SHELXL-97
_cell_angle_alpha 90.00
_cell_angle_beta 90.00
_cell_angle_gamma 90.00
_cell_formula_units_Z 8
_cell_length_a 8.2957(10)
_cell_length_b 22.104(3)
_cell_length_c 22.110(3)
_cell_measurement_reflns_used 3026
_cell_measurement_temperature 296(2)
_cell_measurement_theta_max 24.64
_cell_measurement_theta_min 2.61
_cell_volume 4054.3(9)
_computing_cell_refinement 'SAINT (Bruker, 2007)'
_computing_data_collection 'APEX2 (Bruker, 2007)'
_computing_data_reduction 'SAINT (Bruker, 2007)'
_computing_molecular_graphics 'DIAMOND (Brandenburg, 1999) and Mercury (Macrae <i>et al.</i>, 2006)'
_computing_publication_material 'SHELXTL (Sheldrick, 2008)'
_computing_structure_refinement 'SHELXL97 (Sheldrick, 2008)'
_computing_structure_solution 'SHELXS97 (Sheldrick, 2008)'
_diffrn_ambient_temperature 296(2)
_diffrn_measured_fraction_theta_full 1.000
_diffrn_measured_fraction_theta_max 1.000
_diffrn_measurement_device_type 'Bruker APEXII CCD'
_diffrn_measurement_method '\f and \w scans'
_diffrn_radiation_monochromator graphite
_diffrn_radiation_source 'fine-focus sealed tube'
_diffrn_radiation_type MoK\a
_diffrn_radiation_wavelength 0.71073
_diffrn_reflns_av_R_equivalents 0.0649
_diffrn_reflns_av_sigmaI/netI 0.0479
_diffrn_reflns_limit_h_max 7
_diffrn_reflns_limit_h_min -9
_diffrn_reflns_limit_k_max 26
_diffrn_reflns_limit_k_min -26
_diffrn_reflns_limit_l_max 26
_diffrn_reflns_limit_l_min -26
_diffrn_reflns_number 19025
_diffrn_reflns_theta_full 25.10
_diffrn_reflns_theta_max 25.10
_diffrn_reflns_theta_min 1.84
_exptl_absorpt_coefficient_mu 4.364
_exptl_absorpt_correction_T_max 0.5842
_exptl_absorpt_correction_T_min 0.3523
_exptl_absorpt_correction_type multi-scan
_exptl_absorpt_process_details '(SADABS; Sheldrick, 1996)'
_exptl_crystal_colour colorless
_exptl_crystal_density_diffrn 1.986
_exptl_crystal_density_method 'not measured'
_exptl_crystal_description flake
_exptl_crystal_F_000 2320
_exptl_crystal_size_max 0.30
_exptl_crystal_size_mid 0.24
_exptl_crystal_size_min 0.14
_refine_diff_density_max 1.196
_refine_diff_density_min -1.336
_refine_ls_extinction_method none
_refine_ls_goodness_of_fit_ref 1.003
_refine_ls_hydrogen_treatment constr
_refine_ls_matrix_type full
_refine_ls_number_parameters 254
_refine_ls_number_reflns 3598
_refine_ls_number_restraints 0
_refine_ls_restrained_S_all 1.003
_refine_ls_R_factor_all 0.0526
_refine_ls_R_factor_gt 0.0344
_refine_ls_shift/su_max 0.002
_refine_ls_shift/su_mean 0.000
_refine_ls_structure_factor_coef Fsqd
_refine_ls_weighting_details 'calc w=1/[\s^2^(Fo^2^)+(0.0800P)^2^+0.7837P] where P=(Fo^2^+2Fc^2^)/3'
_refine_ls_weighting_scheme calc
_refine_ls_wR_factor_gt 0.0945
_refine_ls_wR_factor_ref 0.1247
_reflns_number_gt 2849
_reflns_number_total 3598
_reflns_threshold_expression >2\s(I)
_cod_data_source_file hy2550.cif
_cod_data_source_block I
_cod_original_sg_symbol_Hall '-P 2ac 2ab '
_cod_database_code 2235501
_cod_database_fobs_code 2235501

loop_
_symmetry_equiv_pos_as_xyz
'x, y, z'
'-x+1/2, -y, z+1/2'
'-x, y+1/2, -z+1/2'
'x+1/2, -y+1/2, -z'
'-x, -y, -z'
'x-1/2, y, -z-1/2'
'x, -y-1/2, z-1/2'
'-x-1/2, y-1/2, z'

loop_
_atom_site_type_symbol
_atom_site_label
_atom_site_fract_x
_atom_site_fract_y
_atom_site_fract_z
_atom_site_U_iso_or_equiv
_atom_site_adp_type
_atom_site_calc_flag
_atom_site_refinement_flags
_atom_site_occupancy
_atom_site_symmetry_multiplicity
La La1 0.78367(4) 0.242463(15) 0.537359(15) 0.02456(15) Uani d . 1 1
Br Br1 0.86777(13) -0.05046(5) 0.66282(5) 0.0877(4) Uani d . 1 1
Cl Cl1 0.57034(19) 0.18099(7) 0.45631(7) 0.0352(4) Uani d . 1 1
Cl Cl2 0.46216(18) 0.27765(8) 0.57361(7) 0.0365(4) Uani d . 1 1
N N1 0.6683(7) 0.1654(3) 0.6202(2) 0.0401(14) Uani d . 1 1
N N2 0.8088(7) 0.2724(3) 0.6548(2) 0.0396(14) Uani d . 1 1
O O1 0.9829(5) 0.16436(19) 0.5594(2) 0.0389(11) Uani d . 1 1
O O2 1.2182(5) 0.1607(2) 0.5117(2) 0.0423(12) Uani d . 1 1
O O3 1.3579(7) 0.0573(2) 0.4954(3) 0.0615(15) Uani d . 1 1
H H3 1.3282 0.0899 0.4818 0.092 Uiso calc R 1 1
C C1 0.5984(9) 0.1136(3) 0.6047(4) 0.0510(19) Uani d . 1 1
H H1 0.5907 0.1048 0.5637 0.061 Uiso calc R 1 1
C C2 0.5357(10) 0.0711(4) 0.6451(4) 0.067(2) Uani d . 1 1
H H2 0.4911 0.0349 0.6317 0.080 Uiso calc R 1 1
C C3 0.5428(11) 0.0852(5) 0.7052(4) 0.075(3) Uani d . 1 1
H H3A 0.5001 0.0585 0.7334 0.090 Uiso calc R 1 1
C C4 0.6131(10) 0.1391(4) 0.7249(3) 0.059(2) Uani d . 1 1
C C5 0.6262(12) 0.1591(5) 0.7881(3) 0.082(3) Uani d . 1 1
H H5 0.5853 0.1341 0.8184 0.098 Uiso calc R 1 1
C C6 0.6954(12) 0.2124(5) 0.8043(4) 0.077(3) Uani d . 1 1
H H6 0.7022 0.2228 0.8450 0.093 Uiso calc R 1 1
C C7 0.7564(11) 0.2516(4) 0.7606(4) 0.056(2) Uani d . 1 1
C C8 0.8293(11) 0.3067(4) 0.7754(4) 0.065(2) Uani d . 1 1
H H8 0.8383 0.3182 0.8157 0.078 Uiso calc R 1 1
C C9 0.8855(11) 0.3424(4) 0.7323(4) 0.062(2) Uani d . 1 1
H H9 0.9332 0.3792 0.7419 0.074 Uiso calc R 1 1
C C10 0.8721(9) 0.3240(3) 0.6727(3) 0.0482(19) Uani d . 1 1
H H10 0.9107 0.3501 0.6431 0.058 Uiso calc R 1 1
C C11 0.7488(9) 0.2351(3) 0.6985(3) 0.0417(17) Uani d . 1 1
C C12 0.6755(8) 0.1795(3) 0.6812(3) 0.0417(17) Uani d . 1 1
C C13 1.0177(9) -0.0158(3) 0.6085(3) 0.0481(18) Uani d . 1 1
C C14 1.1393(10) -0.0516(3) 0.5865(4) 0.056(2) Uani d . 1 1
H H14 1.1465 -0.0922 0.5971 0.067 Uiso calc R 1 1
C C15 1.2497(11) -0.0257(4) 0.5485(4) 0.060(2) Uani d . 1 1
H H15 1.3323 -0.0496 0.5331 0.072 Uiso calc R 1 1
C C16 1.2430(9) 0.0348(3) 0.5321(3) 0.0442(18) Uani d . 1 1
C C17 1.1162(8) 0.0710(3) 0.5553(3) 0.0316(14) Uani d . 1 1
C C18 1.0040(8) 0.0436(3) 0.5932(3) 0.0397(16) Uani d . 1 1
H H18 0.9185 0.0662 0.6083 0.048 Uiso calc R 1 1
C C19 1.1035(8) 0.1364(3) 0.5407(3) 0.0352(15) Uani d . 1 1

loop_
_atom_site_aniso_label
_atom_site_aniso_U_11
_atom_site_aniso_U_22
_atom_site_aniso_U_33
_atom_site_aniso_U_12
_atom_site_aniso_U_13
_atom_site_aniso_U_23
La1 0.0211(2) 0.0260(2) 0.0266(2) 0.00183(13) -0.00042(14) 0.00254(13)
Br1 0.0732(7) 0.0716(7) 0.1182(9) -0.0105(5) 0.0171(6) 0.0530(6)
Cl1 0.0248(8) 0.0350(9) 0.0459(9) 0.0010(6) -0.0002(7) -0.0084(7)
Cl2 0.0264(8) 0.0551(10) 0.0282(8) 0.0097(7) -0.0002(6) -0.0023(7)
N1 0.031(3) 0.045(3) 0.044(3) 0.003(3) 0.000(3) 0.012(3)
N2 0.032(3) 0.052(4) 0.035(3) 0.011(3) -0.001(2) 0.004(3)
O1 0.034(3) 0.039(3) 0.043(3) 0.012(2) 0.009(2) 0.012(2)
O2 0.031(3) 0.032(3) 0.064(3) 0.001(2) 0.010(2) 0.018(2)
O3 0.051(3) 0.045(3) 0.088(4) 0.017(3) 0.032(3) 0.013(3)
C1 0.051(5) 0.048(4) 0.054(4) -0.001(4) -0.003(4) 0.013(4)
C2 0.059(6) 0.061(5) 0.081(6) -0.013(4) -0.005(5) 0.032(5)
C3 0.059(6) 0.095(7) 0.071(6) -0.014(5) 0.005(5) 0.050(5)
C4 0.046(5) 0.077(6) 0.054(5) 0.007(4) 0.011(4) 0.030(4)
C5 0.077(7) 0.137(10) 0.032(5) 0.018(7) 0.012(4) 0.044(5)
C6 0.076(7) 0.111(9) 0.044(5) 0.008(6) -0.004(5) 0.010(6)
C7 0.057(6) 0.085(7) 0.027(4) 0.026(4) 0.002(4) 0.010(4)
C8 0.074(6) 0.079(7) 0.043(5) 0.020(5) -0.020(4) -0.022(5)
C9 0.071(6) 0.068(6) 0.045(5) 0.013(5) -0.016(4) -0.011(4)
C10 0.046(5) 0.055(5) 0.043(4) 0.008(4) -0.002(3) -0.013(3)
C11 0.031(4) 0.058(5) 0.036(4) 0.016(3) 0.000(3) 0.005(3)
C12 0.023(3) 0.064(5) 0.038(4) 0.017(3) 0.007(3) 0.018(3)
C13 0.047(5) 0.039(4) 0.058(5) -0.008(3) -0.002(4) 0.014(3)
C14 0.060(5) 0.032(4) 0.076(6) 0.000(4) 0.000(5) 0.010(4)
C15 0.063(5) 0.033(4) 0.084(6) 0.020(4) 0.000(5) -0.004(4)
C16 0.038(4) 0.032(4) 0.062(5) 0.004(3) -0.001(4) -0.004(3)
C17 0.030(4) 0.024(3) 0.041(4) 0.002(3) -0.007(3) 0.002(3)
C18 0.034(4) 0.036(4) 0.048(4) 0.001(3) -0.001(3) 0.010(3)
C19 0.032(4) 0.037(4) 0.037(4) 0.004(3) -0.007(3) 0.002(3)

loop_
_atom_type_symbol
_atom_type_description
_atom_type_scat_dispersion_real
_atom_type_scat_dispersion_imag
_atom_type_scat_source
C C 0.0033 0.0016 'International Tables Vol C Tables 4.2.6.8 and 6.1.1.4'
H H 0.0000 0.0000 'International Tables Vol C Tables 4.2.6.8 and 6.1.1.4'
N N 0.0061 0.0033 'International Tables Vol C Tables 4.2.6.8 and 6.1.1.4'
O O 0.0106 0.0060 'International Tables Vol C Tables 4.2.6.8 and 6.1.1.4'
La La -0.2871 2.4523 'International Tables Vol C Tables 4.2.6.8 and 6.1.1.4'
Cl Cl 0.1484 0.1585 'International Tables Vol C Tables 4.2.6.8 and 6.1.1.4'
Br Br -0.2901 2.4595 'International Tables Vol C Tables 4.2.6.8 and 6.1.1.4'

loop_
_geom_angle_atom_site_label_1
_geom_angle_atom_site_label_2
_geom_angle_atom_site_label_3
_geom_angle_site_symmetry_1
_geom_angle_site_symmetry_3
_geom_angle
O1 La1 O2 . 4_456 148.59(15)
O1 La1 N1 . . 69.84(15)
O2 La1 N1 4_456 . 140.90(16)
O1 La1 N2 . . 85.91(16)
O2 La1 N2 4_456 . 103.23(17)
N1 La1 N2 . . 61.55(19)
O1 La1 Cl1 . . 102.01(12)
O2 La1 Cl1 4_456 . 90.03(11)
N1 La1 Cl1 . . 84.55(13)
N2 La1 Cl1 . . 140.34(13)
O1 La1 Cl2 . . 139.46(11)
O2 La1 Cl2 4_456 . 71.62(11)
N1 La1 Cl2 . . 69.63(12)
N2 La1 Cl2 . . 74.78(12)
Cl1 La1 Cl2 . . 74.39(4)
O1 La1 Cl2 . 4_556 73.42(11)
O2 La1 Cl2 4_456 4_556 82.71(12)
N1 La1 Cl2 . 4_556 131.57(13)
N2 La1 Cl2 . 4_556 144.64(13)
Cl1 La1 Cl2 . 4_556 73.33(4)
Cl2 La1 Cl2 . 4_556 138.31(4)
O1 La1 Cl1 . 4_556 81.30(11)
O2 La1 Cl1 4_456 4_556 72.36(11)
N1 La1 Cl1 . 4_556 128.79(13)
N2 La1 Cl1 . 4_556 75.41(13)
Cl1 La1 Cl1 . 4_556 143.93(3)
Cl2 La1 Cl1 . 4_556 125.57(5)
Cl2 La1 Cl1 4_556 4_556 73.37(4)
La1 Cl1 La1 . 4_456 101.44(5)
La1 Cl2 La1 . 4_456 101.25(5)
C1 N1 C12 . . 117.6(6)
C1 N1 La1 . . 121.9(5)
C12 N1 La1 . . 120.4(4)
C10 N2 C11 . . 117.0(7)
C10 N2 La1 . . 122.4(5)
C11 N2 La1 . . 120.6(5)
C19 O1 La1 . . 146.0(4)
C19 O2 La1 . 4_556 139.2(4)
C16 O3 H3 . . 109.5
N1 C1 C2 . . 125.3(8)
N1 C1 H1 . . 117.4
C2 C1 H1 . . 117.4
C3 C2 C1 . . 116.9(8)
C3 C2 H2 . . 121.5
C1 C2 H2 . . 121.5
C2 C3 C4 . . 121.1(8)
C2 C3 H3A . . 119.5
C4 C3 H3A . . 119.5
C3 C4 C12 . . 118.5(8)
C3 C4 C5 . . 125.7(8)
C12 C4 C5 . . 115.7(9)
C6 C5 C4 . . 122.8(8)
C6 C5 H5 . . 118.6
C4 C5 H5 . . 118.6
C5 C6 C7 . . 120.7(9)
C5 C6 H6 . . 119.6
C7 C6 H6 . . 119.6
C6 C7 C8 . . 122.5(9)
C6 C7 C11 . . 119.6(9)
C8 C7 C11 . . 117.8(8)
C9 C8 C7 . . 120.4(8)
C9 C8 H8 . . 119.8
C7 C8 H8 . . 119.8
C8 C9 C10 . . 118.8(8)
C8 C9 H9 . . 120.6
C10 C9 H9 . . 120.6
N2 C10 C9 . . 125.0(8)
N2 C10 H10 . . 117.5
C9 C10 H10 . . 117.5
N2 C11 C7 . . 120.9(8)
N2 C11 C12 . . 119.0(7)
C7 C11 C12 . . 120.0(7)
N1 C12 C4 . . 120.5(7)
N1 C12 C11 . . 118.4(6)
C4 C12 C11 . . 121.1(7)
C18 C13 C14 . . 122.0(7)
C18 C13 Br1 . . 119.5(6)
C14 C13 Br1 . . 118.4(5)
C15 C14 C13 . . 118.0(7)
C15 C14 H14 . . 121.0
C13 C14 H14 . . 121.0
C14 C15 C16 . . 122.4(8)
C14 C15 H15 . . 118.8
C16 C15 H15 . . 118.8
O3 C16 C15 . . 119.0(7)
O3 C16 C17 . . 122.2(6)
C15 C16 C17 . . 118.7(8)
C18 C17 C16 . . 117.9(6)
C18 C17 C19 . . 120.5(6)
C16 C17 C19 . . 121.7(6)
C13 C18 C17 . . 120.9(7)
C13 C18 H18 . . 119.5
C17 C18 H18 . . 119.5
O1 C19 O2 . . 124.2(6)
O1 C19 C17 . . 117.9(6)
O2 C19 C17 . . 117.9(6)

loop_
_geom_bond_atom_site_label_1
_geom_bond_atom_site_label_2
_geom_bond_site_symmetry_2
_geom_bond_distance
La1 O1 . 2.439(4)
La1 O2 4_456 2.461(4)
La1 N1 . 2.678(5)
La1 N2 . 2.687(6)
La1 Cl1 . 2.8618(16)
La1 Cl2 . 2.8915(16)
La1 Cl2 4_556 2.9001(16)
La1 Cl1 4_556 2.9219(16)
Br1 C13 . 1.891(7)
Cl1 La1 4_456 2.9219(16)
Cl2 La1 4_456 2.9001(16)
N1 C1 . 1.328(9)
N1 C12 . 1.386(9)
N2 C10 . 1.317(9)
N2 C11 . 1.365(10)
O1 C19 . 1.246(8)
O2 C19 . 1.266(8)
O2 La1 4_556 2.461(4)
O3 C16 . 1.348(9)
O3 H3 . 0.8200
C1 C2 . 1.395(10)
C1 H1 . 0.9300
C2 C3 . 1.365(13)
C2 H2 . 0.9300
C3 C4 . 1.396(13)
C3 H3A . 0.9300
C4 C12 . 1.415(10)
C4 C5 . 1.469(12)
C5 C6 . 1.359(14)
C5 H5 . 0.9300
C6 C7 . 1.393(14)
C6 H6 . 0.9300
C7 C8 . 1.397(12)
C7 C11 . 1.422(11)
C8 C9 . 1.321(12)
C8 H8 . 0.9300
C9 C10 . 1.383(10)
C9 H9 . 0.9300
C10 H10 . 0.9300
C11 C12 . 1.424(11)
C13 C18 . 1.361(9)
C13 C14 . 1.369(10)
C14 C15 . 1.368(12)
C14 H14 . 0.9300
C15 C16 . 1.386(12)
C15 H15 . 0.9300
C16 C17 . 1.418(9)
C17 C18 . 1.392(9)
C17 C19 . 1.485(8)
C18 H18 . 0.9300

loop_
_geom_hbond_atom_site_label_D
_geom_hbond_atom_site_label_H
_geom_hbond_atom_site_label_A
_geom_hbond_distance_DH
_geom_hbond_distance_HA
_geom_hbond_distance_DA
_geom_hbond_angle_DHA
O3 H3 O2 0.82 1.93 2.588(6) 137

loop_
_geom_torsion_atom_site_label_1
_geom_torsion_atom_site_label_2
_geom_torsion_atom_site_label_3
_geom_torsion_atom_site_label_4
_geom_torsion_site_symmetry_1
_geom_torsion_site_symmetry_4
_geom_torsion
O1 La1 Cl1 La1 . 4_456 161.75(11)
O2 La1 Cl1 La1 4_456 4_456 -47.48(12)
N1 La1 Cl1 La1 . 4_456 93.73(13)
N2 La1 Cl1 La1 . 4_456 63.6(2)
Cl2 La1 Cl1 La1 . 4_456 23.40(5)
Cl2 La1 Cl1 La1 4_556 4_456 -129.86(6)
Cl1 La1 Cl1 La1 4_556 4_456 -106.56(8)
O1 La1 Cl2 La1 . 4_456 -113.89(18)
O2 La1 Cl2 La1 4_456 4_456 71.80(13)
N1 La1 Cl2 La1 . 4_456 -113.49(14)
N2 La1 Cl2 La1 . 4_456 -178.30(15)
Cl1 La1 Cl2 La1 . 4_456 -23.57(5)
Cl2 La1 Cl2 La1 4_556 4_456 16.84(4)
Cl1 La1 Cl2 La1 4_556 4_456 122.73(5)
O1 La1 N1 C1 . . -84.2(5)
O2 La1 N1 C1 4_456 . 104.1(6)
N2 La1 N1 C1 . . 179.4(6)
Cl1 La1 N1 C1 . . 20.8(5)
Cl2 La1 N1 C1 . . 96.1(5)
Cl2 La1 N1 C1 4_556 . -41.2(6)
Cl1 La1 N1 C1 4_556 . -144.0(5)
O1 La1 N1 C12 . . 97.8(5)
O2 La1 N1 C12 4_456 . -73.9(5)
N2 La1 N1 C12 . . 1.4(4)
Cl1 La1 N1 C12 . . -157.2(5)
Cl2 La1 N1 C12 . . -81.9(4)
Cl2 La1 N1 C12 4_556 . 140.8(4)
Cl1 La1 N1 C12 4_556 . 38.0(5)
O1 La1 N2 C10 . . 112.4(5)
O2 La1 N2 C10 4_456 . -37.2(5)
N1 La1 N2 C10 . . -178.4(6)
Cl1 La1 N2 C10 . . -143.7(5)
Cl2 La1 N2 C10 . . -103.6(5)
Cl2 La1 N2 C10 4_556 . 58.9(6)
Cl1 La1 N2 C10 4_556 . 30.3(5)
O1 La1 N2 C11 . . -70.6(5)
O2 La1 N2 C11 4_456 . 139.9(5)
N1 La1 N2 C11 . . -1.3(5)
Cl1 La1 N2 C11 . . 33.4(6)
Cl2 La1 N2 C11 . . 73.4(5)
Cl2 La1 N2 C11 4_556 . -124.0(5)
Cl1 La1 N2 C11 4_556 . -152.6(5)
O2 La1 O1 C19 4_456 . -32.9(9)
N1 La1 O1 C19 . . 157.1(8)
N2 La1 O1 C19 . . -141.8(8)
Cl1 La1 O1 C19 . . 77.5(8)
Cl2 La1 O1 C19 . . 157.5(7)
Cl2 La1 O1 C19 4_556 . 9.2(8)
Cl1 La1 O1 C19 4_556 . -65.9(8)
C12 N1 C1 C2 . . -2.0(11)
La1 N1 C1 C2 . . 179.9(6)
N1 C1 C2 C3 . . 2.1(13)
C1 C2 C3 C4 . . -1.4(14)
C2 C3 C4 C12 . . 0.8(13)
C2 C3 C4 C5 . . 179.5(9)
C3 C4 C5 C6 . . -179.6(10)
C12 C4 C5 C6 . . -0.9(14)
C4 C5 C6 C7 . . 0.9(16)
C5 C6 C7 C8 . . -179.7(10)
C5 C6 C7 C11 . . -1.2(14)
C6 C7 C8 C9 . . 180.0(9)
C11 C7 C8 C9 . . 1.5(13)
C7 C8 C9 C10 . . -0.6(13)
C11 N2 C10 C9 . . 1.6(11)
La1 N2 C10 C9 . . 178.7(6)
C8 C9 C10 N2 . . -1.0(13)
C10 N2 C11 C7 . . -0.5(10)
La1 N2 C11 C7 . . -177.7(5)
C10 N2 C11 C12 . . 178.4(6)
La1 N2 C11 C12 . . 1.2(8)
C6 C7 C11 N2 . . -179.5(8)
C8 C7 C11 N2 . . -0.9(12)
C6 C7 C11 C12 . . 1.6(12)
C8 C7 C11 C12 . . -179.9(7)
C1 N1 C12 C4 . . 1.2(9)
La1 N1 C12 C4 . . 179.3(5)
C1 N1 C12 C11 . . -179.5(6)
La1 N1 C12 C11 . . -1.4(8)
C3 C4 C12 N1 . . -0.7(11)
C5 C4 C12 N1 . . -179.5(7)
C3 C4 C12 C11 . . -179.9(7)
C5 C4 C12 C11 . . 1.3(11)
N2 C11 C12 N1 . . 0.2(10)
C7 C11 C12 N1 . . 179.1(6)
N2 C11 C12 C4 . . 179.4(6)
C7 C11 C12 C4 . . -1.7(11)
C18 C13 C14 C15 . . 0.5(12)
Br1 C13 C14 C15 . . -178.3(6)
C13 C14 C15 C16 . . 0.5(13)
C14 C15 C16 O3 . . 178.7(8)
C14 C15 C16 C17 . . -0.5(13)
O3 C16 C17 C18 . . -179.6(7)
C15 C16 C17 C18 . . -0.4(10)
O3 C16 C17 C19 . . -0.6(11)
C15 C16 C17 C19 . . 178.6(7)
C14 C13 C18 C17 . . -1.4(11)
Br1 C13 C18 C17 . . 177.4(5)
C16 C17 C18 C13 . . 1.3(10)
C19 C17 C18 C13 . . -177.7(6)
La1 O1 C19 O2 . . 39.6(12)
La1 O1 C19 C17 . . -142.6(6)
La1 O2 C19 O1 4_556 . -9.6(11)
La1 O2 C19 C17 4_556 . 172.6(4)
C18 C17 C19 O1 . . -5.8(9)
C16 C17 C19 O1 . . 175.2(6)
C18 C17 C19 O2 . . 172.2(6)
C16 C17 C19 O2 . . -6.8(9)
